data_7155411
loop_
_publ_author_name
'Lin, Mei-Huey'
'Chen, Yu-Chun'
'Chiu, Shih-Hao'
'Liang, Kung-Yu'
'Lee, Yi-Lin'
'Chuang, Tsung-Hsun'

_publ_section_title
;
 Stereoselective preparation of conjugated (Z)-1,3-enynes by dehydration
 reactions of allenic bromohydrins and the use of the enynes in
 base-mediated tandem allylation ene-carbocyclization reactions with
 \b-ketoesters.
;
_journal_issue 3
_journal_name_full 'Organic &amp; biomolecular chemistry'
_journal_page_first 605
_journal_page_last 609
_journal_paper_doi 10.1039/c6ob02178f
_journal_volume 15
_journal_year 2017
_chemical_formula_sum 'C11 H8 Br2'
_chemical_formula_weight 299.99
_chemical_name_systematic
; 
 ? 
;
_space_group_IT_number 4
_symmetry_cell_setting monoclinic
_symmetry_space_group_name_Hall 'P 2yb'
_symmetry_space_group_name_H-M 'P 1 21 1'
_atom_sites_solution_hydrogens geom
_atom_sites_solution_primary direct
_atom_sites_solution_secondary difmap
_audit_creation_method SHELXL-97
_audit_update_record
;
2016-08-22 deposited with the CCDC.
2016-12-06 downloaded from the CCDC.
;
_cell_angle_alpha 90.00
_cell_angle_beta 99.674(5)
_cell_angle_gamma 90.00
_cell_formula_units_Z 2
_cell_length_a 4.3644(3)
_cell_length_b 15.4436(10)
_cell_length_c 7.8210(6)
_cell_measurement_reflns_used 3673
_cell_measurement_temperature 150
_cell_measurement_theta_max 28.321
_cell_measurement_theta_min 2.6375
_cell_volume 519.66(6)
_computing_cell_refinement 'SAINT V7.68A (Bruker AXS, 2009)'
_computing_data_collection 'APEX2 (Bruker AXS, 2010)'
_computing_data_reduction 'SAINT V7.68A (Bruker AXS, 2009)'
_computing_molecular_graphics 'SHELXTL (Sheldrick, 2008)'
_computing_publication_material 'SHELXTL (Sheldrick, 2008)'
_computing_structure_refinement 'SHELXL-97 (Sheldrick, 2008)'
_computing_structure_solution 'SHELXS-97 (Sheldrick, 2008)'
_diffrn_ambient_temperature 150
_diffrn_measured_fraction_theta_full 1.000
_diffrn_measured_fraction_theta_max 1.000
_diffrn_measurement_device_type 'Bruker APEX-II CCD'
_diffrn_measurement_method /w
_diffrn_radiation_monochromator graphite
_diffrn_radiation_source 'fine-focus sealed tube'
_diffrn_radiation_type MoK\a
_diffrn_radiation_wavelength 0.71073
_diffrn_reflns_av_R_equivalents 0.0333
_diffrn_reflns_av_sigmaI/netI 0.0451
_diffrn_reflns_limit_h_max 5
_diffrn_reflns_limit_h_min -5
_diffrn_reflns_limit_k_max 20
_diffrn_reflns_limit_k_min -20
_diffrn_reflns_limit_l_max 10
_diffrn_reflns_limit_l_min -10
_diffrn_reflns_number 7121
_diffrn_reflns_theta_full 28.27
_diffrn_reflns_theta_max 28.27
_diffrn_reflns_theta_min 2.64
_exptl_absorpt_coefficient_mu 7.748
_exptl_absorpt_correction_T_max 0.4566
_exptl_absorpt_correction_T_min 0.3361
_exptl_absorpt_correction_type multi-scan
_exptl_absorpt_process_details 'SADABS V2008/1 (Bruker AXS, 2008)'
_exptl_crystal_colour yellow
_exptl_crystal_density_diffrn 1.917
_exptl_crystal_density_method 'not measured'
_exptl_crystal_description block
_exptl_crystal_F_000 288
_exptl_crystal_size_max 0.18
_exptl_crystal_size_mid 0.14
_exptl_crystal_size_min 0.12
_refine_diff_density_max 0.599
_refine_diff_density_min -0.503
_refine_diff_density_rms 0.103
_refine_ls_abs_structure_details 'Flack H D (1983), Acta Cryst. A39, 876-881'
_refine_ls_abs_structure_Flack 0.98(3)
_refine_ls_extinction_method none
_refine_ls_goodness_of_fit_ref 0.671
_refine_ls_hydrogen_treatment mixed
_refine_ls_matrix_type full
_refine_ls_number_parameters 118
_refine_ls_number_reflns 2531
_refine_ls_number_restraints 1
_refine_ls_restrained_S_all 0.671
_refine_ls_R_factor_all 0.0451
_refine_ls_R_factor_gt 0.0419
_refine_ls_shift/su_max 0.000
_refine_ls_shift/su_mean 0.000
_refine_ls_structure_factor_coef Fsqd
_refine_ls_weighting_details 'calc w=1/[\s^2^(Fo^2^)+(0.2000P)^2^+0.0000P] where P=(Fo^2^+2Fc^2^)/3'
_refine_ls_weighting_scheme calc
_refine_ls_wR_factor_gt 0.1405
_refine_ls_wR_factor_ref 0.1476
_reflns_number_gt 2374
_reflns_number_total 2531
_reflns_threshold_expression >2sigma(I)
_cod_data_source_file c6ob02178f2.cif
_cod_data_source_block lky_iii_22801
_cod_depositor_comments
;
The following automatic conversions were performed:

'_symmetry_cell_setting' value 'Monoclinic' changed to 'monoclinic'
according to
/usr/data/users/saulius/crontab/automatic-downloads/rss-feeds/RSC/lib/dictionaries/cif_core.dic
dictionary named 'cif_core.dic' version 2.4.2 from 2011-04-26.

Automatic conversion script
Id: cif_fix_values 4268 2015-11-12 08:31:59Z antanas 

 Adding full bibliography for 7155409--7155411.cif.
;
_cod_original_sg_symbol_H-M P2(1)
_cod_database_code 7155411

loop_
_symmetry_equiv_pos_as_xyz
'x, y, z'
'-x, y+1/2, -z'

loop_
_atom_site_label
_atom_site_type_symbol
_atom_site_fract_x
_atom_site_fract_y
_atom_site_fract_z
_atom_site_U_iso_or_equiv
_atom_site_adp_type
_atom_site_occupancy
_atom_site_symmetry_multiplicity
_atom_site_calc_flag
_atom_site_refinement_flags
Br1 Br -0.00100(16) 0.70074(3) 1.05877(10) 0.0400(2) Uani 1 1 d .
Br2 Br 0.38175(12) 0.30289(4) 0.61278(7) 0.02799(18) Uani 1 1 d .
C1 C 0.0739(14) 0.6308(4) 0.8696(9) 0.0306(13) Uani 1 1 d .
C2 C 0.2312(17) 0.6645(5) 0.7457(10) 0.0359(14) Uani 1 1 d .
H2 H 0.3023 0.7214 0.7525 0.043 Uiso 1 1 calc R
C3 C 0.2799(16) 0.6103(4) 0.6100(9) 0.0341(13) Uani 1 1 d .
H3 H 0.3853 0.6323 0.5256 0.041 Uiso 1 1 calc R
C4 C 0.1778(14) 0.5247(4) 0.5952(7) 0.0246(11) Uani 1 1 d .
C5 C 0.2376(13) 0.4681(4) 0.4518(8) 0.0243(11) Uani 1 1 d .
C6 C 0.3972(14) 0.4946(4) 0.3275(8) 0.0299(12) Uani 1 1 d .
H6 H 0.4668 0.5516 0.3318 0.036 Uiso 1 1 calc R
C7 C 0.4657(16) 0.4420(5) 0.1923(8) 0.0334(13) Uani 1 1 d .
C8 C 0.5227(17) 0.3959(5) 0.0786(9) 0.0396(15) Uani 1 1 d .
H8 H 0.5670 0.3600 -0.0096 0.048 Uiso 1 1 calc R
C9 C 0.1210(13) 0.3780(4) 0.4434(8) 0.0277(11) Uani 1 1 d .
H9A H 0.1185 0.3553 0.3275 0.033 Uiso 1 1 calc R
H9B H -0.0906 0.3774 0.4664 0.033 Uiso 1 1 calc R
C10 C 0.0187(16) 0.4945(4) 0.7232(9) 0.0330(13) Uani 1 1 d .
H10 H -0.0565 0.4381 0.7157 0.040 Uiso 1 1 calc R
C11 C -0.0323(16) 0.5459(5) 0.8624(9) 0.0361(14) Uani 1 1 d .
H11 H -0.1347 0.5239 0.9481 0.043 Uiso 1 1 calc R

loop_
_atom_site_aniso_label
_atom_site_aniso_U_11
_atom_site_aniso_U_22
_atom_site_aniso_U_33
_atom_site_aniso_U_23
_atom_site_aniso_U_13
_atom_site_aniso_U_12
Br1 0.0427(4) 0.0360(4) 0.0425(4) -0.0146(3) 0.0104(3) 0.0033(3)
Br2 0.0343(3) 0.0200(3) 0.0314(3) 0.0028(2) 0.0107(2) 0.0015(2)
C1 0.030(3) 0.029(3) 0.032(3) -0.009(2) 0.002(2) 0.004(2)
C2 0.042(3) 0.025(3) 0.043(4) -0.007(3) 0.014(3) -0.006(2)
C3 0.041(3) 0.029(3) 0.034(3) 0.005(2) 0.013(2) -0.005(3)
C4 0.028(3) 0.025(3) 0.020(2) 0.002(2) 0.000(2) 0.0026(19)
C5 0.021(2) 0.026(3) 0.024(3) 0.004(2) 0.001(2) -0.0002(18)
C6 0.034(3) 0.025(3) 0.031(3) 0.002(2) 0.007(2) -0.004(2)
C7 0.032(3) 0.041(3) 0.028(3) 0.008(3) 0.007(2) 0.001(2)
C8 0.048(4) 0.043(4) 0.029(3) -0.001(3) 0.009(3) -0.004(3)
C9 0.027(3) 0.033(3) 0.024(3) 0.000(2) 0.005(2) -0.004(2)
C10 0.037(3) 0.025(3) 0.040(3) -0.006(3) 0.014(3) -0.006(2)
C11 0.042(4) 0.031(3) 0.041(4) -0.001(3) 0.023(3) 0.000(3)

loop_
_atom_type_symbol
_atom_type_description
_atom_type_scat_dispersion_real
_atom_type_scat_dispersion_imag
_atom_type_scat_source
C C 0.0033 0.0016 'International Tables Vol C Tables 4.2.6.8 and 6.1.1.4'
H H 0.0000 0.0000 'International Tables Vol C Tables 4.2.6.8 and 6.1.1.4'
Br Br -0.2901 2.4595 'International Tables Vol C Tables 4.2.6.8 and 6.1.1.4'

loop_
_geom_angle_atom_site_label_1
_geom_angle_atom_site_label_2
_geom_angle_atom_site_label_3
_geom_angle
C2 C1 C11 122.0(6)
C2 C1 Br1 120.1(5)
C11 C1 Br1 117.9(5)
C1 C2 C3 117.7(6)
C1 C2 H2 121.2
C3 C2 H2 121.2
C4 C3 C2 123.0(6)
C4 C3 H3 118.5
C2 C3 H3 118.5
C3 C4 C10 116.7(6)
C3 C4 C5 121.9(5)
C10 C4 C5 121.4(5)
C6 C5 C9 117.9(6)
C6 C5 C4 123.0(5)
C9 C5 C4 119.1(5)
C5 C6 C7 124.6(6)
C5 C6 H6 117.7
C7 C6 H6 117.7
C8 C7 C6 178.8(7)
C7 C8 H8 180.0
C5 C9 Br2 111.6(4)
C5 C9 H9A 109.3
Br2 C9 H9A 109.3
C5 C9 H9B 109.3
Br2 C9 H9B 109.3
H9A C9 H9B 108.0
C11 C10 C4 122.4(6)
C11 C10 H10 118.8
C4 C10 H10 118.8
C1 C11 C10 118.2(6)
C1 C11 H11 120.9
C10 C11 H11 120.9

loop_
_geom_bond_atom_site_label_1
_geom_bond_atom_site_label_2
_geom_bond_distance
Br1 C1 1.904(6)
Br2 C9 1.972(6)
C1 C2 1.380(10)
C1 C11 1.388(9)
C2 C3 1.396(10)
C2 H2 0.9300
C3 C4 1.394(9)
C3 H3 0.9300
C4 C10 1.391(9)
C4 C5 1.479(8)
C5 C6 1.351(9)
C5 C9 1.480(8)
C6 C7 1.405(10)
C6 H6 0.9300
C7 C8 1.198(11)
C8 H8 0.9300
C9 H9A 0.9700
C9 H9B 0.9700
C10 C11 1.395(9)
C10 H10 0.9300
C11 H11 0.9300
